data_7216584
loop_
_publ_author_name
'Burrows, Andrew D.'
'Harrington, Ross W.'
'Mahon, Mary F.'
'Teat, Simon J.'

_publ_section_title
;
 Structural manipulation through selective substitution of hydrogen
 bonding groups: the supramolecular structures of
 bis(thiosemicarbazidato)nickel complexes
;
_journal_issue 89
_journal_name_full CrystEngComm
_journal_page_first 539
_journal_paper_doi 10.1039/b208284e
_journal_volume 4
_journal_year 2002
_chemical_formula_sum 'C6 H16 N6 Ni S2'
_chemical_formula_weight 295.08
_chemical_name_systematic
;
?
;
_space_group_IT_number 2
_symmetry_cell_setting triclinic
_symmetry_space_group_name_Hall '-P 1'
_symmetry_space_group_name_H-M 'P -1'
_atom_sites_solution_hydrogens geom
_atom_sites_solution_primary direct
_atom_sites_solution_secondary difmap
_audit_creation_method SHELXL-97
_cell_angle_alpha 71.278(3)
_cell_angle_beta 88.176(5)
_cell_angle_gamma 82.442(5)
_cell_formula_units_Z 1
_cell_length_a 5.7060(3)
_cell_length_b 7.1900(6)
_cell_length_c 7.7460(7)
_cell_measurement_reflns_used 25
_cell_measurement_temperature 180(2)
_cell_measurement_theta_max 18
_cell_measurement_theta_min 12
_cell_volume 298.34(4)
_computing_data_reduction 'Denzo and Scalepack (otwinowski & Minor, 1997'
_computing_molecular_graphics 'ORTEX (P.McArdle, 1995)'
_computing_publication_material 'SHELXL-97/2 (Sheldrick,1997)'
_computing_structure_refinement 'SHELXL-97 (Sheldrick, 1997)'
_computing_structure_solution 'SHELXS-97 (Sheldrick, 1990)'
_diffrn_ambient_temperature 180(2)
_diffrn_measured_fraction_theta_full 0.975
_diffrn_measured_fraction_theta_max 0.975
_diffrn_measurement_device_type KappaCCD
_diffrn_measurement_method KappaCCD
_diffrn_radiation_monochromator graphite
_diffrn_radiation_source 'fine-focus sealed tube'
_diffrn_radiation_type MoK\a
_diffrn_radiation_wavelength 0.71073
_diffrn_reflns_av_R_equivalents 0.0419
_diffrn_reflns_av_sigmaI/netI 0.0490
_diffrn_reflns_limit_h_max 7
_diffrn_reflns_limit_h_min 0
_diffrn_reflns_limit_k_max 9
_diffrn_reflns_limit_k_min -8
_diffrn_reflns_limit_l_max 9
_diffrn_reflns_limit_l_min -9
_diffrn_reflns_number 2478
_diffrn_reflns_theta_full 27.48
_diffrn_reflns_theta_max 27.48
_diffrn_reflns_theta_min 3.60
_exptl_absorpt_coefficient_mu 1.954
_exptl_absorpt_correction_T_max 0.8917
_exptl_absorpt_correction_T_min 0.8285
_exptl_absorpt_correction_type none
_exptl_crystal_colour Red
_exptl_crystal_density_diffrn 1.642
_exptl_crystal_density_method 'not measured'
_exptl_crystal_description Block
_exptl_crystal_F_000 154
_exptl_crystal_size_max 0.10
_exptl_crystal_size_mid 0.06
_exptl_crystal_size_min 0.06
_refine_diff_density_max 0.447
_refine_diff_density_min -0.547
_refine_diff_density_rms 0.082
_refine_ls_extinction_method none
_refine_ls_goodness_of_fit_ref 1.046
_refine_ls_hydrogen_treatment mixed
_refine_ls_matrix_type full
_refine_ls_number_parameters 80
_refine_ls_number_reflns 1331
_refine_ls_number_restraints 2
_refine_ls_restrained_S_all 1.047
_refine_ls_R_factor_all 0.0353
_refine_ls_R_factor_gt 0.0300
_refine_ls_shift/su_max 0.000
_refine_ls_shift/su_mean 0.000
_refine_ls_structure_factor_coef Fsqd
_refine_ls_weighting_details 'calc w=1/[\s^2^(Fo^2^)+(0.0294P)^2^+0.1341P] where P=(Fo^2^+2Fc^2^)/3'
_refine_ls_weighting_scheme calc
_refine_ls_wR_factor_gt 0.0750
_refine_ls_wR_factor_ref 0.0778
_reflns_number_gt 1184
_reflns_number_total 1331
_reflns_threshold_expression >2sigma(I)
_cod_data_source_file b208284e.txt
_cod_data_source_block compound3
_cod_depositor_comments
;
The following automatic conversions were performed:
'_atom_site_symetry_multiplicity' tag replaced with
'_atom_site_symmetry_multiplicity'.

Automatic conversion script
Id: cif_correct_tags 1440 2010-10-19 06:21:57Z saulius 

The following automatic conversions were performed:

'_symmetry_cell_setting' value 'Triclinic' changed to 'triclinic'
according to
/usr/data/users/saulius/automatic-downloads/retrospective/RSC/lib/dictionaries/cif_core.dic
dictionary named 'cif_core.dic' version 2.4.2 from 2011-04-26.

Automatic conversion script
Id: cif_fix_values 2281 2013-09-26 08:29:07Z andrius 
;
_cod_original_sg_symbol_H-M P-1
_cod_database_code 7216584

loop_
_symmetry_equiv_pos_as_xyz
'x, y, z'
'-x, -y, -z'

loop_
_atom_site_label
_atom_site_type_symbol
_atom_site_fract_x
_atom_site_fract_y
_atom_site_fract_z
_atom_site_U_iso_or_equiv
_atom_site_adp_type
_atom_site_occupancy
_atom_site_symmetry_multiplicity
_atom_site_calc_flag
_atom_site_refinement_flags
Ni1 Ni 1.0000 0.0000 1.0000 0.01466(14) Uani 1 2 d S
S1 S 0.78647(10) 0.26168(8) 1.02822(8) 0.02548(17) Uani 1 1 d .
N1 N 0.8935(3) -0.1412(3) 1.2435(2) 0.0163(4) Uani 1 1 d .
N2 N 0.7065(3) -0.0384(3) 1.3263(3) 0.0205(4) Uani 1 1 d .
N3 N 0.4871(4) 0.2607(3) 1.2981(3) 0.0262(5) Uani 1 1 d D
H3B H 0.421(5) 0.368(3) 1.223(3) 0.037(8) Uiso 1 1 d D
H3A H 0.413(5) 0.207(4) 1.398(3) 0.044(9) Uiso 1 1 d D
C1 C 0.6518(4) 0.1464(3) 1.2318(3) 0.0179(4) Uani 1 1 d .
C2 C 1.0986(4) -0.1916(4) 1.3722(3) 0.0274(5) Uani 1 1 d .
H2A H 1.1668 -0.0709 1.3640 0.041 Uiso 1 1 calc R
H2B H 1.2185 -0.2855 1.3402 0.041 Uiso 1 1 calc R
H2C H 1.0453 -0.2515 1.4969 0.041 Uiso 1 1 calc R
C3 C 0.7958(4) -0.3254(3) 1.2489(3) 0.0270(5) Uani 1 1 d .
H3C H 0.7347 -0.3869 1.3708 0.040 Uiso 1 1 calc R
H3D H 0.9210 -0.4180 1.2205 0.040 Uiso 1 1 calc R
H3E H 0.6673 -0.2925 1.1589 0.040 Uiso 1 1 calc R

loop_
_atom_site_aniso_label
_atom_site_aniso_U_11
_atom_site_aniso_U_22
_atom_site_aniso_U_33
_atom_site_aniso_U_23
_atom_site_aniso_U_13
_atom_site_aniso_U_12
Ni1 0.0189(2) 0.0126(2) 0.0102(2) -0.00174(15) 0.00242(14) 0.00042(14)
S1 0.0357(4) 0.0162(3) 0.0180(3) -0.0005(2) 0.0112(2) 0.0048(2)
N1 0.0197(9) 0.0145(9) 0.0131(9) -0.0032(7) 0.0028(7) 0.0005(7)
N2 0.0240(9) 0.0181(10) 0.0163(9) -0.0034(8) 0.0067(7) 0.0019(7)
N3 0.0313(11) 0.0205(11) 0.0215(11) -0.0036(9) 0.0103(9) 0.0053(9)
C1 0.0208(10) 0.0177(11) 0.0152(11) -0.0059(9) 0.0014(8) -0.0008(8)
C2 0.0278(12) 0.0361(14) 0.0138(11) -0.0043(10) -0.0034(9) 0.0033(10)
C3 0.0352(13) 0.0181(12) 0.0294(13) -0.0085(10) 0.0119(10) -0.0100(10)

loop_
_atom_type_symbol
_atom_type_description
_atom_type_scat_dispersion_real
_atom_type_scat_dispersion_imag
_atom_type_scat_source
C C 0.0033 0.0016 'International Tables Vol C Tables 4.2.6.8 and 6.1.1.4'
H H 0.0000 0.0000 'International Tables Vol C Tables 4.2.6.8 and 6.1.1.4'
N N 0.0061 0.0033 'International Tables Vol C Tables 4.2.6.8 and 6.1.1.4'
S S 0.1246 0.1234 'International Tables Vol C Tables 4.2.6.8 and 6.1.1.4'
Ni Ni 0.3393 1.1124 'International Tables Vol C Tables 4.2.6.8 and 6.1.1.4'

loop_
_geom_angle_atom_site_label_1
_geom_angle_atom_site_label_2
_geom_angle_atom_site_label_3
_geom_angle
_geom_angle_site_symmetry_1
_geom_angle_site_symmetry_3
N1 Ni1 N1 180.0 . 2_757
N1 Ni1 S1 86.68(5) . .
N1 Ni1 S1 93.32(5) 2_757 .
N1 Ni1 S1 93.32(5) . 2_757
N1 Ni1 S1 86.68(5) 2_757 2_757
S1 Ni1 S1 180.00(3) . 2_757
C1 S1 Ni1 97.49(7) . .
N2 N1 C2 104.87(15) . .
N2 N1 C3 103.24(15) . .
C2 N1 C3 109.79(18) . .
N2 N1 Ni1 118.19(13) . .
C2 N1 Ni1 108.33(13) . .
C3 N1 Ni1 112.01(14) . .
C1 N2 N1 113.14(17) . .
N2 C1 N3 118.9(2) . .
N2 C1 S1 123.64(16) . .
N3 C1 S1 117.41(17) . .

loop_
_geom_bond_atom_site_label_1
_geom_bond_atom_site_label_2
_geom_bond_distance
_geom_bond_site_symmetry_2
Ni1 N1 1.9540(17) .
Ni1 N1 1.9540(17) 2_757
Ni1 S1 2.1717(6) .
Ni1 S1 2.1717(6) 2_757
S1 C1 1.737(2) .
N1 N2 1.466(2) .
N1 C2 1.492(3) .
N1 C3 1.492(3) .
N2 C1 1.296(3) .
N3 C1 1.364(3) .
